data_4033491
loop_
_publ_author_name
'Witalewska, Marzena'
'Wrona-Piotrowicz, Anna'
'Makal, Anna'
'Zakrzewski, Janusz'

_publ_section_title
;
 Polycyclic Aromatic N-Ethoxycarbonyl Thioamide S-Oxides and Their Triflic
 Acid Promoted Cyclization to Fluorescent Thiophene Imine-Fused Arenes.
;
_journal_issue 4
_journal_name_full 'The Journal of organic chemistry'
_journal_page_first 1933
_journal_page_last 1939
_journal_paper_doi 10.1021/acs.joc.7b02867
_journal_volume 83
_journal_year 2018
_chemical_formula_moiety 'C24 H17 N O3 S'
_chemical_formula_sum 'C24 H17 N O3 S'
_chemical_formula_weight 399.44
_space_group_crystal_system monoclinic
_space_group_IT_number 14
_space_group_name_Hall '-P 2ybc'
_space_group_name_H-M_alt 'P 1 21/c 1'
_symmetry_space_group_name_Hall '-P 2ybc'
_symmetry_space_group_name_H-M 'P 1 21/c 1'
_atom_sites_solution_hydrogens mixed
_atom_sites_solution_primary dual
_audit_creation_date 2017-03-04
_audit_creation_method
;
Olex2 1.2
(compiled Mar  2 2017 14:00:58 for OlexSys, GUI svn.r5324)
;
_cell_angle_alpha 90
_cell_angle_beta 98.975(11)
_cell_angle_gamma 90
_cell_formula_units_Z 4
_cell_length_a 28.823(3)
_cell_length_b 6.1859(6)
_cell_length_c 10.1655(10)
_cell_measurement_reflns_used 1182
_cell_measurement_temperature 198(130)
_cell_measurement_theta_max 75.0600
_cell_measurement_theta_min 3.1060
_cell_volume 1790.3(3)
_computing_cell_refinement 'CrysAlisPro 1.171.38.43d (Rigaku OD, 2015)'
_computing_data_collection 'CrysAlisPro 1.171.38.43d (Rigaku OD, 2015)'
_computing_data_reduction 'CrysAlisPro 1.171.38.43d (Rigaku OD, 2015)'
_computing_molecular_graphics 'Olex2 (Dolomanov et al., 2009)'
_computing_publication_material 'Olex2 (Dolomanov et al., 2009)'
_computing_structure_refinement 'ShelXL (Sheldrick, 2015)'
_computing_structure_solution 'ShelXD (Sheldrick, 2008)'
_diffrn_ambient_environment N~2~
_diffrn_ambient_temperature 198(130)
_diffrn_detector 'CCD plate'
_diffrn_detector_area_resol_mean 10.4391
_diffrn_detector_type Atlas
_diffrn_measured_fraction_theta_full 0.927
_diffrn_measured_fraction_theta_max 0.899
_diffrn_measurement_details
'List of Runs (angles in degrees, time in seconds): # Type Start End Width t~exp~ \w \q \k \f Frames -------------------------------------------------------------------------- 1 \w 28.00 161.00 1.00 60.00 -- 77.29 50.00-150.00 133 2 \w 118.00 163.00 1.00 60.00 -- 77.29 111.00-120.00 45 3 \w 146.00 174.00 1.00 60.00 -- 77.29 111.00 -90.00 28 4 \w 126.00 162.00 1.00 90.00 -- 127.00 104.00 -90.00 36 5 \w 116.00 175.00 1.00 90.00 -- 127.00 77.00 0.00 59 6 \w 126.00 164.00 1.00 60.00 -- 77.29 111.00 30.00 38 7 \w 114.00 160.00 1.00 90.00 -- 127.00 85.00 21.00 46 8 \w 117.00 172.00 1.00 90.00 -- 127.00 104.00 60.00 55 9 \w 120.00 153.00 1.00 90.00 -- 127.00 104.00 120.00 33 10 \w 104.00 178.00 1.00 90.00 -- 127.00 77.00 90.00 74 11 \w 100.00 139.00 1.00 60.00 -- 77.29 111.00 0.00 39 12 \w 103.00 130.00 1.00 60.00 -- 77.29 111.00 -90.00 27 13 \w 78.00 141.00 1.00 60.00 -- 77.29 178.00-180.00 63 14 \w 106.00 133.00 1.00 90.00 -- 127.00 104.00-120.00 27 15 \w 101.00 161.00 1.00 90.00 -- 127.00 104.00 -30.00 60 16 \w 77.00 151.00 1.00 90.00 -- 127.00 77.00 -30.00 74 17 \w 76.00 109.00 1.00 90.00 -- 127.00 77.00 0.00 33 18 \w 58.00 136.00 1.00 60.00 -- 77.29 178.00 120.00 78 19 \w 28.00 80.00 1.00 90.00 -- 127.00 -77.00 -90.00 52 20 \w -62.00 -35.00 1.00 30.00 -- 27.59-178.00-120.00 27 21 \w -129.00 -84.00 1.00 30.00 -- -27.59 -99.00-120.00 45 22 \w -130.00 20.00 1.00 30.00 -- -27.59 -37.00 150.00 150 23 \w -75.00 -44.00 1.00 30.00 -- 27.59 178.00 90.00 31'
_diffrn_measurement_device 'four-circle diffractometer'
_diffrn_measurement_device_type 'SuperNova, Dual, Cu at zero, Atlas'
_diffrn_measurement_method '\w scans'
_diffrn_orient_matrix_type 'CrysAlisPro convention (1999,Acta A55,543-557)'
_diffrn_orient_matrix_UB_11 -0.0314258682
_diffrn_orient_matrix_UB_12 0.1722542159
_diffrn_orient_matrix_UB_13 0.0512600940
_diffrn_orient_matrix_UB_21 -0.0437277449
_diffrn_orient_matrix_UB_22 -0.1375471621
_diffrn_orient_matrix_UB_23 -0.0502543312
_diffrn_orient_matrix_UB_31 0.0051554298
_diffrn_orient_matrix_UB_32 -0.1160079614
_diffrn_orient_matrix_UB_33 0.1355855085
_diffrn_radiation_monochromator mirror
_diffrn_radiation_probe x-ray
_diffrn_radiation_type CuK\a
_diffrn_radiation_wavelength 1.54184
_diffrn_reflns_av_R_equivalents 0.0368
_diffrn_reflns_av_unetI/netI 0.0625
_diffrn_reflns_Laue_measured_fraction_full 0.927
_diffrn_reflns_Laue_measured_fraction_max 0.899
_diffrn_reflns_limit_h_max 36
_diffrn_reflns_limit_h_min -29
_diffrn_reflns_limit_k_max 7
_diffrn_reflns_limit_k_min -7
_diffrn_reflns_limit_l_max 11
_diffrn_reflns_limit_l_min -12
_diffrn_reflns_number 6196
_diffrn_reflns_point_group_measured_fraction_full 0.927
_diffrn_reflns_point_group_measured_fraction_max 0.899
_diffrn_reflns_theta_full 67.684
_diffrn_reflns_theta_max 77.237
_diffrn_reflns_theta_min 3.104
_diffrn_source 'micro-focus sealed X-ray tube'
_diffrn_source_type 'SuperNova (Cu) X-ray Source'
_exptl_absorpt_coefficient_mu 1.837
_exptl_absorpt_correction_T_max 1.00000
_exptl_absorpt_correction_T_min 0.90588
_exptl_absorpt_correction_type multi-scan
_exptl_absorpt_process_details
'CrysAlisPro 1.171.38.43d (Rigaku Oxford Diffraction, 2015) Empirical absorption correction using spherical harmonics, implemented in SCALE3 ABSPACK scaling algorithm.'
_exptl_crystal_colour 'clear yellow'
_exptl_crystal_colour_lustre clear
_exptl_crystal_colour_primary yellow
_exptl_crystal_density_diffrn 1.482
_exptl_crystal_description plate
_exptl_crystal_F_000 832
_exptl_crystal_size_max 0.12
_exptl_crystal_size_mid 0.1
_exptl_crystal_size_min 0.02
_refine_diff_density_max 0.494
_refine_diff_density_min -0.507
_refine_diff_density_rms 0.098
_refine_ls_extinction_method none
_refine_ls_goodness_of_fit_ref 1.025
_refine_ls_hydrogen_treatment mixed
_refine_ls_matrix_type full
_refine_ls_number_parameters 266
_refine_ls_number_reflns 3413
_refine_ls_number_restraints 1
_refine_ls_restrained_S_all 1.025
_refine_ls_R_factor_all 0.1061
_refine_ls_R_factor_gt 0.0748
_refine_ls_shift/su_max 0.000
_refine_ls_shift/su_mean 0.000
_refine_ls_structure_factor_coef Fsqd
_refine_ls_weighting_details
;
 w=1/[\s^2^(Fo^2^)+(0.1325P)^2^+0.6828P]
 where P=(Fo^2^+2Fc^2^)/3
;
_refine_ls_weighting_scheme calc
_refine_ls_wR_factor_gt 0.2011
_refine_ls_wR_factor_ref 0.2250
_reflns_Friedel_coverage 0.000
_reflns_number_gt 2309
_reflns_number_total 3413
_reflns_threshold_expression 'I > 2\s(I)'
_cod_data_source_file jo7b02867_si_005.cif
_cod_data_source_block mwit00159
_cod_depositor_comments 'Adding full bibliography for 4033490--4033495.cif.'
_cod_database_code 4033491
_shelxl_version_number 2013-2
_chemical_oxdiff_formula 'C24 H20 N O3 S'
_chemical_oxdiff_usercomment '100 K, colourless prism'
_shelx_space_group_comment
;
The symmetry employed for this shelxl refinement is uniquely defined
by the following loop, which should always be used as a source of
symmetry information in preference to the above space-group names.
They are only intended as comments.
;
_reflns_odcompleteness_completeness 90.83
_reflns_odcompleteness_iscentric 1
_reflns_odcompleteness_theta 74.33
_olex2_refinement_description
;
1. Fixed Uiso
 At 1.2 times of:
  All C(H) groups, All C(H,H) groups, All N(H) groups
 At 1.5 times of:
  All C(H,H,H) groups
2. Restrained distances
 N1-H1
 0.86 with sigma of 0.02
3.a Secondary CH2 refined with riding coordinates:
 C23(H23A,H23B)
3.b Aromatic/amide H refined with riding coordinates:
 C2(H2), C3(H3), C6(H6), C7(H7), C8(H8), C10(H10), C11(H11), C12(H12),
 C15(H15), C16(H16), C17(H17)
3.c Idealised Me refined as rotating group:
 C24(H24A,H24B,H24C)
;
_olex2_date_sample_data_collection 2017-03-02
_olex2_submission_special_instructions 'No special instructions were received'
_oxdiff_exptl_absorpt_empirical_details
'Empirical correction (ABSPACK) includes: - Absorption correction using spherical harmonics - Frame scaling'
_oxdiff_exptl_absorpt_empirical_full_max 1.790
_oxdiff_exptl_absorpt_empirical_full_min 0.680

loop_
_space_group_symop_operation_xyz
'x, y, z'
'-x, y+1/2, -z+1/2'
'-x, -y, -z'
'x, -y-1/2, z-1/2'

loop_
_atom_site_label
_atom_site_type_symbol
_atom_site_fract_x
_atom_site_fract_y
_atom_site_fract_z
_atom_site_U_iso_or_equiv
_atom_site_adp_type
_atom_site_occupancy
_atom_site_site_symmetry_order
_atom_site_calc_flag
_atom_site_refinement_flags_posn
C1 C 0.79608(13) 0.3337(6) 0.1352(4) 0.0249(8) Uani 1 1 d .
C2 C 0.77821(14) 0.1717(6) 0.2060(4) 0.0266(8) Uani 1 1 d .
H2 H 0.7978 0.0611 0.2435 0.032 Uiso 1 1 calc R
C3 C 0.73088(13) 0.1726(6) 0.2217(4) 0.0245(8) Uani 1 1 d .
H3 H 0.7197 0.0626 0.2706 0.029 Uiso 1 1 calc R
C4 C 0.70011(13) 0.3327(6) 0.1666(4) 0.0223(7) Uani 1 1 d .
C5 C 0.64995(13) 0.3347(6) 0.1823(3) 0.0229(7) Uani 1 1 d .
C6 C 0.63115(14) 0.1766(6) 0.2553(4) 0.0257(8) Uani 1 1 d .
H6 H 0.6504 0.0667 0.2952 0.031 Uiso 1 1 calc R
C7 C 0.58324(14) 0.1799(7) 0.2698(4) 0.0287(8) Uani 1 1 d .
H7 H 0.5714 0.0728 0.3196 0.034 Uiso 1 1 calc R
C8 C 0.55430(13) 0.3380(6) 0.2118(4) 0.0263(8) Uani 1 1 d .
H8 H 0.5227 0.3369 0.2213 0.032 Uiso 1 1 calc R
C9 C 0.57170(13) 0.5046(6) 0.1370(3) 0.0245(8) Uani 1 1 d .
C10 C 0.54217(13) 0.6709(6) 0.0764(4) 0.0265(8) Uani 1 1 d .
H10 H 0.5106 0.6726 0.0862 0.032 Uiso 1 1 calc R
C11 C 0.55945(14) 0.8296(7) 0.0033(4) 0.0284(8) Uani 1 1 d .
H11 H 0.5396 0.9376 -0.0367 0.034 Uiso 1 1 calc R
C12 C 0.60706(13) 0.8287(6) -0.0109(4) 0.0255(8) Uani 1 1 d .
H12 H 0.6182 0.9376 -0.0608 0.031 Uiso 1 1 calc R
C13 C 0.63802(13) 0.6720(6) 0.0462(3) 0.0228(7) Uani 1 1 d .
C14 C 0.68780(13) 0.6676(6) 0.0295(3) 0.0221(7) Uani 1 1 d .
C15 C 0.70629(13) 0.8228(6) -0.0473(4) 0.0246(8) Uani 1 1 d .
H15 H 0.6868 0.9320 -0.0873 0.030 Uiso 1 1 calc R
C16 C 0.75344(14) 0.8182(6) -0.0657(4) 0.0259(8) Uani 1 1 d .
H16 H 0.7647 0.9228 -0.1183 0.031 Uiso 1 1 calc R
C17 C 0.78304(14) 0.6611(6) -0.0068(4) 0.0258(8) Uani 1 1 d .
H17 H 0.8143 0.6595 -0.0193 0.031 Uiso 1 1 calc R
C18 C 0.76598(13) 0.4995(6) 0.0737(3) 0.0235(7) Uani 1 1 d .
C19 C 0.71787(12) 0.5010(6) 0.0903(3) 0.0213(7) Uani 1 1 d .
C20 C 0.62024(12) 0.5031(6) 0.1214(3) 0.0218(7) Uani 1 1 d .
C21 C 0.84583(14) 0.3186(6) 0.1117(4) 0.0276(8) Uani 1 1 d .
C22 C 0.88118(14) 0.6383(7) 0.2363(4) 0.0299(8) Uani 1 1 d .
C23 C 0.92964(16) 0.9140(8) 0.3403(5) 0.0427(11) Uani 1 1 d .
H23A H 0.9299 0.8657 0.4312 0.051 Uiso 1 1 calc R
H23B H 0.9043 1.0171 0.3181 0.051 Uiso 1 1 calc R
C24 C 0.9756(2) 1.0170(10) 0.3265(6) 0.0566(14) Uani 1 1 d .
H24A H 0.9763 1.0493 0.2345 0.085 Uiso 1 1 calc GR
H24B H 1.0007 0.9195 0.3587 0.085 Uiso 1 1 calc GR
H24C H 0.9792 1.1481 0.3775 0.085 Uiso 1 1 calc GR
N1 N 0.88115(12) 0.4622(6) 0.1512(4) 0.0306(7) Uani 1 1 d D
H1 H 0.9081(10) 0.430(8) 0.127(5) 0.037 Uiso 1 1 d DR
O1 O 0.92309(10) 0.7307(5) 0.2493(3) 0.0384(7) Uani 1 1 d .
O2 O 0.84781(10) 0.6957(5) 0.2848(3) 0.0324(7) Uani 1 1 d .
O3 O 0.91045(12) 0.1329(5) 0.0058(3) 0.0435(8) Uani 1 1 d .
S001 S 0.85939(4) 0.11426(18) 0.02077(11) 0.0358(3) Uani 1 1 d .

loop_
_atom_site_aniso_label
_atom_site_aniso_U_11
_atom_site_aniso_U_22
_atom_site_aniso_U_33
_atom_site_aniso_U_23
_atom_site_aniso_U_13
_atom_site_aniso_U_12
C1 0.0318(18) 0.0195(18) 0.0251(18) -0.0014(14) 0.0093(14) 0.0018(14)
C2 0.038(2) 0.0178(18) 0.0249(18) -0.0003(14) 0.0091(15) 0.0009(15)
C3 0.0336(19) 0.0173(18) 0.0244(17) 0.0011(14) 0.0097(14) 0.0005(14)
C4 0.0294(17) 0.0169(18) 0.0215(17) -0.0008(13) 0.0070(13) -0.0007(13)
C5 0.0326(18) 0.0202(19) 0.0173(16) 0.0008(13) 0.0084(13) 0.0002(14)
C6 0.0343(19) 0.0205(19) 0.0237(18) 0.0024(14) 0.0088(14) 0.0000(14)
C7 0.039(2) 0.025(2) 0.0238(18) -0.0017(15) 0.0121(15) -0.0077(16)
C8 0.0289(18) 0.029(2) 0.0236(18) -0.0015(15) 0.0113(14) -0.0024(14)
C9 0.0326(19) 0.0235(19) 0.0190(16) -0.0035(15) 0.0092(13) 0.0003(15)
C10 0.0287(18) 0.026(2) 0.0266(18) -0.0077(15) 0.0110(14) 0.0006(14)
C11 0.0336(19) 0.029(2) 0.0247(18) -0.0007(15) 0.0103(15) 0.0047(15)
C12 0.0354(19) 0.0173(18) 0.0259(18) 0.0017(14) 0.0109(15) 0.0007(14)
C13 0.0324(18) 0.0212(19) 0.0164(16) -0.0005(13) 0.0085(13) -0.0018(14)
C14 0.0291(17) 0.0183(18) 0.0198(16) -0.0028(13) 0.0070(13) 0.0017(13)
C15 0.0340(18) 0.0194(18) 0.0211(17) 0.0037(14) 0.0064(13) -0.0008(14)
C16 0.0362(19) 0.0211(19) 0.0219(17) 0.0007(14) 0.0086(14) -0.0065(15)
C17 0.0318(18) 0.0230(19) 0.0241(18) -0.0015(14) 0.0086(14) -0.0019(14)
C18 0.0316(18) 0.0191(18) 0.0213(17) -0.0019(14) 0.0084(13) 0.0010(14)
C19 0.0304(17) 0.0188(18) 0.0159(15) -0.0009(13) 0.0074(12) 0.0010(14)
C20 0.0303(17) 0.0183(17) 0.0182(16) -0.0005(14) 0.0076(13) -0.0007(14)
C21 0.0311(18) 0.025(2) 0.0281(19) 0.0032(16) 0.0088(14) 0.0040(15)
C22 0.0331(19) 0.030(2) 0.0277(19) 0.0019(16) 0.0078(15) -0.0008(16)
C23 0.041(2) 0.042(3) 0.047(3) -0.014(2) 0.0117(19) -0.009(2)
C24 0.059(3) 0.050(3) 0.063(3) -0.012(3) 0.015(3) -0.020(3)
N1 0.0304(16) 0.0285(18) 0.0354(18) -0.0036(15) 0.0127(13) -0.0018(14)
O1 0.0356(15) 0.0366(18) 0.0452(17) -0.0101(14) 0.0128(13) -0.0055(13)
O2 0.0341(14) 0.0307(16) 0.0348(15) 0.0000(13) 0.0131(12) 0.0001(12)
O3 0.0486(18) 0.0357(18) 0.0500(19) -0.0049(15) 0.0194(15) 0.0030(14)
S001 0.0404(5) 0.0289(6) 0.0410(6) -0.0055(5) 0.0154(4) -0.0014(4)

loop_
_atom_type_symbol
_atom_type_description
_atom_type_scat_dispersion_real
_atom_type_scat_dispersion_imag
_atom_type_scat_source
C C 0.0181 0.0091 'International Tables Vol C Tables 4.2.6.8 and 6.1.1.4'
H H 0.0000 0.0000 'International Tables Vol C Tables 4.2.6.8 and 6.1.1.4'
N N 0.0311 0.0180 'International Tables Vol C Tables 4.2.6.8 and 6.1.1.4'
O O 0.0492 0.0322 'International Tables Vol C Tables 4.2.6.8 and 6.1.1.4'
S S 0.3331 0.5567 'International Tables Vol C Tables 4.2.6.8 and 6.1.1.4'

loop_
_geom_angle_atom_site_label_1
_geom_angle_atom_site_label_2
_geom_angle_atom_site_label_3
_geom_angle
C2 C1 C18 120.1(3)
C2 C1 C21 118.9(3)
C18 C1 C21 120.7(3)
C1 C2 H2 119.8
C1 C2 C3 120.5(4)
C3 C2 H2 119.8
C2 C3 H3 119.0
C4 C3 C2 122.0(3)
C4 C3 H3 119.0
C3 C4 C5 122.4(3)
C3 C4 C19 118.4(3)
C19 C4 C5 119.2(3)
C6 C5 C4 121.4(3)
C6 C5 C20 119.2(3)
C20 C5 C4 119.3(3)
C5 C6 H6 119.5
C5 C6 C7 121.0(4)
C7 C6 H6 119.5
C6 C7 H7 119.7
C8 C7 C6 120.6(4)
C8 C7 H7 119.7
C7 C8 H8 119.6
C7 C8 C9 120.8(3)
C9 C8 H8 119.6
C8 C9 C20 119.2(3)
C10 C9 C8 121.6(3)
C10 C9 C20 119.2(3)
C9 C10 H10 119.6
C11 C10 C9 120.8(3)
C11 C10 H10 119.6
C10 C11 H11 120.1
C10 C11 C12 119.8(4)
C12 C11 H11 120.1
C11 C12 H12 118.8
C13 C12 C11 122.5(4)
C13 C12 H12 118.8
C12 C13 C14 122.8(3)
C12 C13 C20 118.3(3)
C20 C13 C14 118.9(3)
C15 C14 C13 121.1(3)
C15 C14 C19 118.8(3)
C19 C14 C13 120.1(3)
C14 C15 H15 119.2
C14 C15 C16 121.6(4)
C16 C15 H15 119.2
C15 C16 H16 119.7
C17 C16 C15 120.5(3)
C17 C16 H16 119.7
C16 C17 H17 120.0
C16 C17 C18 120.1(3)
C18 C17 H17 120.0
C1 C18 C17 121.0(3)
C19 C18 C1 119.4(3)
C19 C18 C17 119.5(3)
C14 C19 C4 120.9(3)
C18 C19 C4 119.6(3)
C18 C19 C14 119.5(3)
C5 C20 C9 119.1(3)
C5 C20 C13 121.5(3)
C9 C20 C13 119.4(3)
C1 C21 S001 117.1(3)
N1 C21 C1 127.1(4)
N1 C21 S001 115.7(3)
O1 C22 N1 108.2(3)
O2 C22 N1 124.3(4)
O2 C22 O1 127.4(4)
H23A C23 H23B 108.5
C24 C23 H23A 110.2
C24 C23 H23B 110.2
O1 C23 H23A 110.2
O1 C23 H23B 110.2
O1 C23 C24 107.5(4)
C23 C24 H24A 109.5
C23 C24 H24B 109.5
C23 C24 H24C 109.5
H24A C24 H24B 109.5
H24A C24 H24C 109.5
H24B C24 H24C 109.5
C21 N1 C22 128.4(3)
C21 N1 H1 115(3)
C22 N1 H1 116(3)
C22 O1 C23 115.2(3)
O3 S001 C21 108.6(2)

loop_
_geom_bond_atom_site_label_1
_geom_bond_atom_site_label_2
_geom_bond_distance
C1 C2 1.380(5)
C1 C18 1.423(5)
C1 C21 1.493(5)
C2 H2 0.9300
C2 C3 1.398(5)
C3 H3 0.9300
C3 C4 1.388(5)
C4 C5 1.479(5)
C4 C19 1.440(5)
C5 C6 1.388(5)
C5 C20 1.427(5)
C6 H6 0.9300
C6 C7 1.412(5)
C7 H7 0.9300
C7 C8 1.359(6)
C8 H8 0.9300
C8 C9 1.418(5)
C9 C10 1.414(5)
C9 C20 1.432(5)
C10 H10 0.9300
C10 C11 1.371(5)
C11 H11 0.9300
C11 C12 1.402(5)
C12 H12 0.9300
C12 C13 1.383(5)
C13 C14 1.471(5)
C13 C20 1.436(5)
C14 C15 1.394(5)
C14 C19 1.424(5)
C15 H15 0.9300
C15 C16 1.401(5)
C16 H16 0.9300
C16 C17 1.368(5)
C17 H17 0.9300
C17 C18 1.427(5)
C18 C19 1.423(5)
C21 N1 1.364(5)
C21 S001 1.648(4)
C22 N1 1.391(5)
C22 O1 1.324(5)
C22 O2 1.201(5)
C23 H23A 0.9700
C23 H23B 0.9700
C23 C24 1.496(6)
C23 O1 1.457(5)
C24 H24A 0.9600
C24 H24B 0.9600
C24 H24C 0.9600
N1 H1 0.875(19)
O3 S001 1.507(3)

loop_
_geom_hbond_atom_site_label_D
_geom_hbond_atom_site_label_H
_geom_hbond_atom_site_label_A
_geom_hbond_distance_DH
_geom_hbond_distance_HA
_geom_hbond_distance_DA
_geom_hbond_angle_DHA
N1 H1 O3 0.875(19) 2.22(5) 2.727(5) 117(4)

loop_
_geom_torsion_atom_site_label_1
_geom_torsion_atom_site_label_2
_geom_torsion_atom_site_label_3
_geom_torsion_atom_site_label_4
_geom_torsion
C1 C2 C3 C4 0.6(6)
C1 C18 C19 C4 -1.2(5)
C1 C18 C19 C14 179.6(3)
C1 C21 N1 C22 9.4(7)
C1 C21 S001 O3 178.3(3)
C2 C1 C18 C17 -176.1(3)
C2 C1 C18 C19 2.4(5)
C2 C1 C21 N1 -120.1(4)
C2 C1 C21 S001 63.7(4)
C2 C3 C4 C5 179.8(3)
C2 C3 C4 C19 0.5(5)
C3 C4 C5 C6 0.9(6)
C3 C4 C5 C20 -179.2(3)
C3 C4 C19 C14 179.0(3)
C3 C4 C19 C18 -0.2(5)
C4 C5 C6 C7 180.0(3)
C4 C5 C20 C9 -179.9(3)
C4 C5 C20 C13 -0.6(5)
C5 C4 C19 C14 -0.4(5)
C5 C4 C19 C18 -179.5(3)
C5 C6 C7 C8 0.4(6)
C6 C5 C20 C9 -0.1(5)
C6 C5 C20 C13 179.3(3)
C6 C7 C8 C9 -0.9(6)
C7 C8 C9 C10 -179.8(4)
C7 C8 C9 C20 0.9(5)
C8 C9 C10 C11 -179.3(4)
C8 C9 C20 C5 -0.4(5)
C8 C9 C20 C13 -179.8(3)
C9 C10 C11 C12 -0.5(6)
C10 C9 C20 C5 -179.8(3)
C10 C9 C20 C13 0.9(5)
C10 C11 C12 C13 0.1(6)
C11 C12 C13 C14 178.7(4)
C11 C12 C13 C20 0.8(5)
C12 C13 C14 C15 -0.6(6)
C12 C13 C14 C19 -179.6(3)
C12 C13 C20 C5 179.4(3)
C12 C13 C20 C9 -1.3(5)
C13 C14 C15 C16 -179.0(3)
C13 C14 C19 C4 1.2(5)
C13 C14 C19 C18 -179.7(3)
C14 C13 C20 C5 1.4(5)
C14 C13 C20 C9 -179.3(3)
C14 C15 C16 C17 -0.8(6)
C15 C14 C19 C4 -177.8(3)
C15 C14 C19 C18 1.4(5)
C15 C16 C17 C18 0.2(6)
C16 C17 C18 C1 179.6(3)
C16 C17 C18 C19 1.1(5)
C17 C18 C19 C4 177.3(3)
C17 C18 C19 C14 -1.9(5)
C18 C1 C2 C3 -2.1(6)
C18 C1 C21 N1 66.7(5)
C18 C1 C21 S001 -109.5(4)
C19 C4 C5 C6 -179.8(3)
C19 C4 C5 C20 0.1(5)
C19 C14 C15 C16 0.0(5)
C20 C5 C6 C7 0.1(5)
C20 C9 C10 C11 0.0(5)
C20 C13 C14 C15 177.3(3)
C20 C13 C14 C19 -1.7(5)
C21 C1 C2 C3 -175.4(3)
C21 C1 C18 C17 -2.9(5)
C21 C1 C18 C19 175.5(3)
C24 C23 O1 C22 -171.6(4)
N1 C21 S001 O3 1.6(4)
N1 C22 O1 C23 -177.6(4)
O1 C22 N1 C21 178.7(4)
O2 C22 N1 C21 -3.3(7)
O2 C22 O1 C23 4.5(6)
S001 C21 N1 C22 -174.4(3)
